data_7204592
loop_
_publ_author_name
'Deivaraj, Theivanayagam C.'
'Lin, Ming'
'Loh, Kian Ping'
'Yeadon, Mark'
'Vittal, Jagadese J.'

_publ_section_title
;
 Trialkylammonium salts of [M(SC{O}R)4]-- (M = Ga3+ and In3+) as
 precursors for metal sulfide thin films
;
_journal_issue 5
_journal_name_full 'Journal of Materials Chemistry'
_journal_page_first 1149
_journal_paper_doi 10.1039/b212856j
_journal_volume 13
_journal_year 2003
_chemical_formula_sum 'C34 H38 Ga N O5 S4'
_chemical_formula_weight 738.61
_chemical_name_systematic
; 
? 
;
_space_group_IT_number 19
_symmetry_cell_setting orthorhombic
_symmetry_space_group_name_Hall 'P 2ac 2ab'
_symmetry_space_group_name_H-M 'P 21 21 21'
_atom_sites_solution_hydrogens geom
_atom_sites_solution_primary direct
_atom_sites_solution_secondary difmap
_audit_creation_method SHELXL-97
_cell_angle_alpha 90.00
_cell_angle_beta 90.00
_cell_angle_gamma 90.00
_cell_formula_units_Z 4
_cell_length_a 12.7250(3)
_cell_length_b 12.8573(1)
_cell_length_c 21.6933(4)
_cell_measurement_reflns_used 4849
_cell_measurement_temperature 293(2)
_cell_measurement_theta_max 25.0
_cell_measurement_theta_min 2.06
_cell_volume 3549.22(11)
_computing_cell_refinement 'Bruker AXS, SAINT'
_computing_data_collection 'Bruker AXS, SMART'
_computing_data_reduction 'Bruker AXS, SAINT'
_computing_molecular_graphics 'Bruker AXS, SHELXTL'
_computing_publication_material 'Bruker AXS, SHELXTL'
_computing_structure_refinement 'SHELXL-97 (Sheldrick, 1997)'
_computing_structure_solution 'SHELXS-97 (Sheldrick, 1990)'
_diffrn_ambient_temperature 293(2)
_diffrn_measured_fraction_theta_full 0.991
_diffrn_measured_fraction_theta_max 0.991
_diffrn_measurement_method '\w scans'
_diffrn_radiation_monochromator graphite
_diffrn_radiation_source 'fine-focus sealed tube'
_diffrn_radiation_type MoK\a
_diffrn_radiation_wavelength 0.71073
_diffrn_reflns_av_R_equivalents 0.0546
_diffrn_reflns_av_sigmaI/netI 0.0987
_diffrn_reflns_limit_h_max 15
_diffrn_reflns_limit_h_min -15
_diffrn_reflns_limit_k_max 6
_diffrn_reflns_limit_k_min -16
_diffrn_reflns_limit_l_max 27
_diffrn_reflns_limit_l_min -23
_diffrn_reflns_number 15161
_diffrn_reflns_theta_full 26.37
_diffrn_reflns_theta_max 26.37
_diffrn_reflns_theta_min 1.84
_exptl_absorpt_coefficient_mu 1.051
_exptl_absorpt_correction_T_max 0.7082
_exptl_absorpt_correction_T_min 0.9145
_exptl_absorpt_correction_type empirical
_exptl_absorpt_process_details 'SADABS (Sheldrick, 1996)'
_exptl_crystal_colour colorless
_exptl_crystal_density_diffrn 1.382
_exptl_crystal_density_meas ?
_exptl_crystal_density_method .
_exptl_crystal_description blocks
_exptl_crystal_F_000 1536
_exptl_crystal_size_max 0.2
_exptl_crystal_size_mid 0.14
_exptl_crystal_size_min 0.1
_refine_diff_density_max 0.438
_refine_diff_density_min -0.467
_refine_diff_density_rms 0.063
_refine_ls_abs_structure_details 'Flack H D (1983), Acta Cryst. A39, 876-881'
_refine_ls_abs_structure_Flack 0.006(18)
_refine_ls_extinction_method none
_refine_ls_goodness_of_fit_ref 1.033
_refine_ls_hydrogen_treatment mixed
_refine_ls_matrix_type full
_refine_ls_number_parameters 392
_refine_ls_number_reflns 6957
_refine_ls_number_restraints 21
_refine_ls_restrained_S_all 1.049
_refine_ls_R_factor_all 0.1299
_refine_ls_R_factor_gt 0.0691
_refine_ls_shift/su_max 0.002
_refine_ls_shift/su_mean 0.000
_refine_ls_structure_factor_coef Fsqd
_refine_ls_weighting_details 'calc w=1/[\s^2^(Fo^2^)+(0.0565P)^2^+1.4010P] where P=(Fo^2^+2Fc^2^)/3'
_refine_ls_weighting_scheme calc
_refine_ls_wR_factor_gt 0.1265
_refine_ls_wR_factor_ref 0.1482
_reflns_number_gt 4112
_reflns_number_total 6957
_reflns_threshold_expression >2sigma(I)
_cod_data_source_file b212856j.txt
_cod_data_source_block compound_3
_cod_depositor_comments
;
The following automatic conversions were performed:
'_symmetry_cell_setting' value 'Orthorhombic' changed to 'orthorhombic'
according to '/home/saulius/struct/CIF-dictionaries/cif_core.dic'
dictionary named 'cif_core.dic' version 2.4.1 from 2010-06-29.

Automatic conversion script
Id: cif_fix_enum 1527 2010-12-29 10:47:43Z saulius 
;
_cod_original_cell_volume 3549.2(1)
_cod_original_sg_symbol_H-M P2(1)2(1)2(1)
_cod_database_code 7204592

loop_
_symmetry_equiv_pos_as_xyz
'x, y, z'
'-x+1/2, -y, z+1/2'
'-x, y+1/2, -z+1/2'
'x+1/2, -y+1/2, -z'

loop_
_atom_site_label
_atom_site_type_symbol
_atom_site_fract_x
_atom_site_fract_y
_atom_site_fract_z
_atom_site_U_iso_or_equiv
_atom_site_adp_type
_atom_site_occupancy
_atom_site_symmetry_multiplicity
_atom_site_calc_flag
_atom_site_refinement_flags
_atom_site_disorder_assembly
_atom_site_disorder_group
Ga1 Ga 0.21349(6) 0.22609(6) 0.31709(3) 0.0526(2) Uani 1 1 d D . .
S1 S 0.3130(10) 0.0905(9) 0.3524(5) 0.042(5) Uani 0.33 1 d PD . .
S1A S 0.3458(9) 0.1153(10) 0.3441(5) 0.063(4) Uani 0.33 1 d PD . .
S1B S 0.2816(10) 0.0847(11) 0.3664(5) 0.058(4) Uani 0.33 1 d PD . .
S2 S 0.05400(17) 0.22006(16) 0.36383(10) 0.0751(6) Uani 1 1 d . . .
S3 S 0.19372(14) 0.18959(15) 0.21513(8) 0.0623(5) Uani 1 1 d . . .
S4 S 0.27796(16) 0.38642(14) 0.33775(9) 0.0673(5) Uani 1 1 d . . .
O1 O 0.3589(15) 0.2246(10) 0.4428(8) 0.065(5) Uiso 0.33 1 d PD . .
O1A O 0.3114(13) 0.2008(11) 0.4524(7) 0.073(5) Uiso 0.33 1 d PD . .
O1B O 0.3982(11) 0.2260(10) 0.4204(7) 0.058(4) Uiso 0.33 1 d PD . .
O2 O 0.0724(4) 0.0304(4) 0.3223(2) 0.0712(14) Uani 1 1 d . . .
O3 O 0.3956(4) 0.2114(5) 0.2279(3) 0.0907(19) Uani 1 1 d . . .
O4 O 0.0938(4) 0.4205(3) 0.2881(2) 0.0622(13) Uani 1 1 d . . .
C1 C 0.3652(6) 0.1325(6) 0.4194(3) 0.075(2) Uani 1 1 d D . .
C2 C 0.0249(6) 0.0873(5) 0.3565(3) 0.0514(17) Uani 1 1 d . . .
C3 C 0.3257(6) 0.1879(5) 0.1930(4) 0.0588(19) Uani 1 1 d . . .
C4 C 0.1692(5) 0.4591(5) 0.3134(3) 0.0496(16) Uani 1 1 d . . .
C1A C 0.4216(5) 0.0535(5) 0.4572(3) 0.0537(18) Uani 1 1 d D . .
C2A C 0.4451(6) -0.0435(6) 0.4346(3) 0.0611(19) Uani 1 1 d . . .
H2A H 0.4304 -0.0596 0.3937 0.073 Uiso 1 1 calc R . .
C3A C 0.4897(7) -0.1159(6) 0.4716(4) 0.079(2) Uani 1 1 d . . .
H3A H 0.5054 -0.1815 0.4561 0.094 Uiso 1 1 calc R . .
C4A C 0.5121(7) -0.0925(8) 0.5329(4) 0.080(3) Uani 1 1 d . . .
H4A H 0.5437 -0.1416 0.5584 0.096 Uiso 1 1 calc R . .
C5A C 0.4873(8) 0.0025(8) 0.5546(4) 0.095(3) Uani 1 1 d . . .
H5A H 0.4994 0.0183 0.5958 0.114 Uiso 1 1 calc R . .
C6A C 0.4452(8) 0.0744(7) 0.5173(4) 0.097(3) Uani 1 1 d . . .
H6A H 0.4316 0.1404 0.5329 0.117 Uiso 1 1 calc R . .
C1B C -0.0648(5) 0.0493(5) 0.3942(3) 0.0491(17) Uani 1 1 d . . .
C2B C -0.0981(6) 0.0989(6) 0.4477(3) 0.0599(19) Uani 1 1 d . . .
H2B H -0.0649 0.1592 0.4611 0.072 Uiso 1 1 calc R . .
C3B C -0.1798(6) 0.0585(7) 0.4803(4) 0.073(2) Uani 1 1 d . . .
H3B H -0.2006 0.0914 0.5165 0.087 Uiso 1 1 calc R . .
C4B C -0.2318(7) -0.0274(7) 0.4620(5) 0.093(3) Uani 1 1 d . . .
H4B H -0.2874 -0.0542 0.4849 0.112 Uiso 1 1 calc R . .
C5B C -0.1995(9) -0.0740(7) 0.4081(5) 0.097(3) Uani 1 1 d . . .
H5B H -0.2355 -0.1323 0.3940 0.117 Uiso 1 1 calc R . .
C6B C -0.1161(7) -0.0378(7) 0.3743(4) 0.079(2) Uani 1 1 d . . .
H6B H -0.0949 -0.0718 0.3385 0.095 Uiso 1 1 calc R . .
C1C C 0.3472(6) 0.1550(5) 0.1286(3) 0.0508(17) Uani 1 1 d . . .
C2C C 0.2724(7) 0.1452(6) 0.0841(3) 0.070(2) Uani 1 1 d . . .
H2C H 0.2025 0.1583 0.0939 0.084 Uiso 1 1 calc R . .
C3C C 0.2978(9) 0.1162(7) 0.0250(4) 0.093(3) Uani 1 1 d . . .
H3C H 0.2460 0.1096 -0.0050 0.112 Uiso 1 1 calc R . .
C4C C 0.4015(10) 0.0971(8) 0.0111(4) 0.096(3) Uani 1 1 d . . .
H4C H 0.4199 0.0776 -0.0287 0.115 Uiso 1 1 calc R . .
C5C C 0.4762(8) 0.1063(7) 0.0541(5) 0.093(3) Uani 1 1 d . . .
H5C H 0.5462 0.0940 0.0442 0.111 Uiso 1 1 calc R . .
C6C C 0.4488(6) 0.1341(6) 0.1132(3) 0.070(2) Uani 1 1 d . . .
H6C H 0.5007 0.1388 0.1433 0.084 Uiso 1 1 calc R . .
C1D C 0.1729(5) 0.5733(5) 0.3260(3) 0.0451(16) Uani 1 1 d . . .
C2D C 0.0949(5) 0.6344(5) 0.3027(3) 0.0514(18) Uani 1 1 d . . .
H2D H 0.0416 0.6043 0.2795 0.062 Uiso 1 1 calc R . .
C3D C 0.0941(6) 0.7385(6) 0.3130(4) 0.0643(19) Uani 1 1 d . . .
H3D H 0.0412 0.7797 0.2962 0.077 Uiso 1 1 calc R . .
C4D C 0.1721(7) 0.7829(6) 0.3483(4) 0.077(2) Uani 1 1 d . . .
H4D H 0.1713 0.8541 0.3560 0.093 Uiso 1 1 calc R . .
C5D C 0.2500(6) 0.7229(7) 0.3720(4) 0.076(2) Uani 1 1 d . . .
H5D H 0.3027 0.7535 0.3955 0.091 Uiso 1 1 calc R . .
C6D C 0.2517(5) 0.6183(6) 0.3617(3) 0.0598(19) Uani 1 1 d . . .
H6D H 0.3050 0.5774 0.3783 0.072 Uiso 1 1 calc R . .
O5 O 0.8487(5) 0.4177(5) 0.3039(3) 0.112(2) Uani 1 1 d . . .
N1 N 0.6683(5) 0.2965(5) 0.3380(3) 0.081(2) Uani 1 1 d D . .
H1 H 0.7215 0.3429 0.3324 0.097 Uiso 1 1 calc R . .
C5 C 0.5776(10) 0.3416(10) 0.3126(6) 0.174(2) Uiso 1 1 d D . .
H5E H 0.5262 0.2863 0.3089 0.209 Uiso 1 1 calc R . .
H5F H 0.5506 0.3896 0.3432 0.209 Uiso 1 1 calc R . .
C6 C 0.5771(11) 0.3943(11) 0.2571(6) 0.174(2) Uiso 1 1 d D . .
H6E H 0.5203 0.4434 0.2567 0.261 Uiso 1 1 calc R . .
H6F H 0.5682 0.3456 0.2240 0.261 Uiso 1 1 calc R . .
H6G H 0.6426 0.4304 0.2520 0.261 Uiso 1 1 calc R . .
C7 C 0.6630(11) 0.2753(11) 0.4035(5) 0.174(2) Uiso 1 1 d D . .
H7A H 0.6017 0.2315 0.4091 0.209 Uiso 1 1 calc R . .
H7B H 0.7234 0.2318 0.4125 0.209 Uiso 1 1 calc R . .
C8 C 0.6593(11) 0.3410(11) 0.4458(6) 0.174(2) Uiso 1 1 d D . .
H8A H 0.6924 0.3131 0.4820 0.261 Uiso 1 1 calc R . .
H8B H 0.5874 0.3573 0.4548 0.261 Uiso 1 1 calc R . .
H8C H 0.6955 0.4030 0.4332 0.261 Uiso 1 1 calc R . .
C9 C 0.7009(11) 0.1982(9) 0.3070(6) 0.174(2) Uiso 1 1 d D . .
H9A H 0.7147 0.2142 0.2641 0.209 Uiso 1 1 calc R . .
H9B H 0.7671 0.1766 0.3251 0.209 Uiso 1 1 calc R . .
C10 C 0.6324(11) 0.1124(11) 0.3087(6) 0.174(2) Uiso 1 1 d D . .
H10A H 0.6695 0.0509 0.2963 0.261 Uiso 1 1 calc R . .
H10B H 0.5746 0.1243 0.2811 0.261 Uiso 1 1 calc R . .
H10C H 0.6062 0.1034 0.3499 0.261 Uiso 1 1 calc R . .

loop_
_atom_site_aniso_label
_atom_site_aniso_U_11
_atom_site_aniso_U_22
_atom_site_aniso_U_33
_atom_site_aniso_U_23
_atom_site_aniso_U_13
_atom_site_aniso_U_12
Ga1 0.0589(4) 0.0511(4) 0.0479(4) -0.0002(4) -0.0040(4) 0.0104(4)
S1 0.049(10) 0.047(6) 0.029(5) 0.002(4) 0.005(6) 0.015(7)
S1A 0.058(7) 0.078(8) 0.052(5) 0.012(4) 0.011(4) 0.015(5)
S1B 0.062(8) 0.058(5) 0.054(7) 0.001(4) -0.008(6) 0.002(5)
S2 0.0912(15) 0.0461(11) 0.0879(14) 0.0017(11) 0.0352(12) 0.0021(11)
S3 0.0478(11) 0.0884(15) 0.0508(10) -0.0023(9) -0.0027(9) 0.0050(9)
S4 0.0529(11) 0.0577(11) 0.0912(14) -0.0030(9) -0.0139(12) 0.0093(10)
O2 0.083(4) 0.062(3) 0.068(3) -0.017(3) 0.013(3) 0.012(3)
O3 0.052(3) 0.146(6) 0.073(4) -0.031(4) -0.014(3) 0.003(4)
O4 0.063(3) 0.055(3) 0.069(3) 0.002(2) -0.022(3) -0.007(2)
C1 0.095(6) 0.053(5) 0.077(6) -0.017(4) -0.022(5) 0.002(5)
C2 0.058(5) 0.048(4) 0.048(4) 0.001(4) -0.011(4) -0.003(3)
C3 0.051(4) 0.060(5) 0.066(5) -0.008(4) 0.005(4) 0.005(3)
C4 0.051(4) 0.056(4) 0.042(4) 0.011(4) 0.001(4) 0.004(3)
C1A 0.052(4) 0.055(5) 0.054(4) 0.002(4) -0.020(4) 0.002(4)
C2A 0.066(5) 0.062(5) 0.056(4) 0.002(4) -0.010(4) 0.011(4)
C3A 0.083(6) 0.057(5) 0.095(6) 0.000(5) -0.016(5) 0.014(4)
C4A 0.069(6) 0.094(7) 0.078(6) 0.027(5) -0.016(5) 0.014(5)
C5A 0.111(8) 0.111(8) 0.063(5) -0.006(6) -0.028(5) 0.030(6)
C6A 0.132(8) 0.077(6) 0.083(6) -0.021(5) -0.051(6) 0.046(6)
C1B 0.059(4) 0.043(4) 0.045(4) 0.003(3) -0.001(4) 0.007(3)
C2B 0.063(5) 0.059(5) 0.058(5) 0.007(4) 0.003(4) -0.006(4)
C3B 0.072(6) 0.085(6) 0.062(5) 0.006(4) 0.007(4) -0.001(5)
C4B 0.079(6) 0.087(7) 0.114(8) 0.020(6) 0.019(6) -0.021(6)
C5B 0.110(8) 0.078(6) 0.104(7) -0.003(5) -0.003(7) -0.030(6)
C6B 0.085(6) 0.068(6) 0.084(6) -0.016(5) 0.012(5) -0.014(5)
C1C 0.057(5) 0.044(4) 0.051(4) -0.002(3) 0.009(4) -0.001(3)
C2C 0.060(5) 0.090(6) 0.061(5) -0.020(4) -0.004(4) 0.000(5)
C3C 0.096(7) 0.111(7) 0.073(6) -0.032(5) -0.012(6) 0.005(7)
C4C 0.122(9) 0.093(7) 0.074(7) -0.028(6) 0.025(7) 0.006(7)
C5C 0.075(6) 0.107(7) 0.096(7) -0.018(6) 0.020(6) 0.016(6)
C6C 0.063(5) 0.081(6) 0.066(5) -0.009(4) 0.005(4) 0.011(5)
C1D 0.046(4) 0.048(4) 0.041(4) 0.007(3) 0.007(3) -0.004(3)
C2D 0.047(4) 0.050(5) 0.056(5) 0.007(3) -0.001(3) -0.001(3)
C3D 0.056(4) 0.057(5) 0.080(5) 0.007(4) 0.000(4) 0.004(4)
C4D 0.092(6) 0.048(5) 0.092(6) -0.003(5) 0.023(5) 0.005(5)
C5D 0.072(5) 0.062(5) 0.093(6) -0.017(5) -0.012(4) -0.009(5)
C6D 0.056(5) 0.057(5) 0.067(4) 0.003(4) -0.010(4) -0.003(3)
O5 0.095(4) 0.109(5) 0.132(6) -0.021(4) -0.001(4) -0.016(4)
N1 0.072(4) 0.091(5) 0.079(4) 0.009(4) -0.005(4) 0.005(4)

loop_
_atom_type_symbol
_atom_type_description
_atom_type_scat_dispersion_real
_atom_type_scat_dispersion_imag
_atom_type_scat_source
C C 0.0033 0.0016 'International Tables Vol C Tables 4.2.6.8 and 6.1.1.4'
H H 0.0000 0.0000 'International Tables Vol C Tables 4.2.6.8 and 6.1.1.4'
N N 0.0061 0.0033 'International Tables Vol C Tables 4.2.6.8 and 6.1.1.4'
O O 0.0106 0.0060 'International Tables Vol C Tables 4.2.6.8 and 6.1.1.4'
S S 0.1246 0.1234 'International Tables Vol C Tables 4.2.6.8 and 6.1.1.4'
Ga Ga 0.2307 1.6083 'International Tables Vol C Tables 4.2.6.8 and 6.1.1.4'

loop_
_geom_angle_atom_site_label_1
_geom_angle_atom_site_label_2
_geom_angle_atom_site_label_3
_geom_angle
_geom_angle_site_symmetry_1
_geom_angle_site_symmetry_3
_geom_angle_publ_flag
S4 Ga1 S2 105.47(8) . . ?
S4 Ga1 S3 114.86(8) . . ?
S2 Ga1 S3 109.17(8) . . ?
S4 Ga1 S1B 119.7(3) . . ?
S2 Ga1 S1B 95.9(4) . . ?
S3 Ga1 S1B 109.5(3) . . ?
S4 Ga1 S1A 104.5(3) . . ?
S2 Ga1 S1A 121.6(3) . . ?
S3 Ga1 S1A 101.7(3) . . ?
S1B Ga1 S1A 26.1(6) . . ?
S4 Ga1 S1 115.3(3) . . ?
S2 Ga1 S1 108.6(3) . . ?
S3 Ga1 S1 103.3(3) . . ?
S1B Ga1 S1 12.8(5) . . ?
S1A Ga1 S1 14.0(4) . . ?
S1B S1 S1A 150(4) . . ?
S1B S1 C1 81(2) . . ?
S1A S1 C1 78.4(19) . . ?
S1B S1 Ga1 83(2) . . ?
S1A S1 Ga1 82.5(18) . . ?
C1 S1 Ga1 105.2(6) . . ?
S1 S1A S1B 14.1(18) . . ?
S1 S1A C1 82.5(18) . . ?
S1B S1A C1 72.9(10) . . ?
S1 S1A Ga1 83.5(18) . . ?
S1B S1A Ga1 76.9(11) . . ?
C1 S1A Ga1 106.1(7) . . ?
S1 S1B S1A 15(2) . . ?
S1 S1B C1 82(2) . . ?
S1A S1B C1 71.3(11) . . ?
S1 S1B Ga1 84(2) . . ?
S1A S1B Ga1 77.0(11) . . ?
C1 S1B Ga1 105.6(7) . . ?
C2 S2 Ga1 100.5(3) . . ?
C3 S3 Ga1 99.4(3) . . ?
C4 S4 Ga1 98.0(2) . . ?
O1B O1 O1A 146(3) . . ?
O1B O1 C1 72.8(14) . . ?
O1A O1 C1 76.8(14) . . ?
O1 O1A C1 71.8(14) . . ?
O1 O1A O1B 17.0(14) . . ?
C1 O1A O1B 57.0(7) . . ?
O1 O1B C1 75.6(14) . . ?
O1 O1B O1A 17.3(15) . . ?
C1 O1B O1A 60.6(8) . . ?
O1B C1 O1 31.6(9) . . ?
O1B C1 O1A 62.4(10) . . ?
O1 C1 O1A 31.5(9) . . ?
O1B C1 C1A 118.4(9) . . ?
O1 C1 C1A 116.0(10) . . ?
O1A C1 C1A 113.9(9) . . ?
O1B C1 S1A 100.9(9) . . ?
O1 C1 S1A 119.9(11) . . ?
O1A C1 S1A 122.8(10) . . ?
C1A C1 S1A 121.3(7) . . ?
O1B C1 S1B 124.4(10) . . ?
O1 C1 S1B 124.4(10) . . ?
O1A C1 S1B 106.5(9) . . ?
C1A C1 S1B 115.6(7) . . ?
S1A C1 S1B 35.8(8) . . ?
O1B C1 S1 116.5(10) . . ?
O1 C1 S1 127.5(10) . . ?
O1A C1 S1 118.3(9) . . ?
C1A C1 S1 116.4(6) . . ?
S1A C1 S1 19.0(6) . . ?
S1B C1 S1 17.4(7) . . ?
O2 C2 C1B 121.7(6) . . ?
O2 C2 S2 122.7(6) . . ?
C1B C2 S2 115.6(5) . . ?
O3 C3 C1C 121.7(6) . . ?
O3 C3 S3 122.3(6) . . ?
C1C C3 S3 116.0(6) . . ?
O4 C4 C1D 120.7(6) . . ?
O4 C4 S4 123.0(5) . . ?
C1D C4 S4 116.3(5) . . ?
C6A C1A C2A 118.1(7) . . ?
C6A C1A C1 119.9(7) . . ?
C2A C1A C1 121.9(6) . . ?
C3A C2A C1A 120.3(7) . . ?
C2A C3A C4A 120.2(8) . . ?
C5A C4A C3A 118.8(8) . . ?
C6A C5A C4A 120.6(8) . . ?
C5A C6A C1A 121.9(8) . . ?
C6B C1B C2B 119.6(7) . . ?
C6B C1B C2 117.6(7) . . ?
C2B C1B C2 122.9(7) . . ?
C3B C2B C1B 119.5(7) . . ?
C4B C3B C2B 122.4(8) . . ?
C3B C4B C5B 117.3(8) . . ?
C6B C5B C4B 122.5(9) . . ?
C1B C6B C5B 118.6(8) . . ?
C6C C1C C2C 118.1(7) . . ?
C6C C1C C3 117.4(7) . . ?
C2C C1C C3 124.4(7) . . ?
C1C C2C C3C 121.5(8) . . ?
C2C C3C C4C 118.6(9) . . ?
C5C C4C C3C 120.8(8) . . ?
C4C C5C C6C 119.5(9) . . ?
C1C C6C C5C 121.3(8) . . ?
C2D C1D C6D 119.4(6) . . ?
C2D C1D C4 118.4(6) . . ?
C6D C1D C4 122.2(6) . . ?
C3D C2D C1D 120.9(7) . . ?
C2D C3D C4D 119.6(7) . . ?
C5D C4D C3D 120.1(7) . . ?
C4D C5D C6D 120.7(7) . . ?
C5D C6D C1D 119.3(7) . . ?
C5 N1 C7 115.1(8) . . ?
C5 N1 C9 113.7(8) . . ?
C7 N1 C9 107.1(8) . . ?
C6 C5 N1 123.2(12) . . ?
C8 C7 N1 126.6(14) . . ?
C10 C9 N1 118.7(12) . . ?

loop_
_geom_bond_atom_site_label_1
_geom_bond_atom_site_label_2
_geom_bond_distance
_geom_bond_site_symmetry_2
_geom_bond_publ_flag
Ga1 S4 2.264(2) . ?
Ga1 S2 2.270(2) . ?
Ga1 S3 2.2749(19) . ?
Ga1 S1B 2.281(12) . ?
Ga1 S1A 2.282(12) . ?
Ga1 S1 2.287(10) . ?
S1 S1B 0.51(2) . ?
S1 S1A 0.555(17) . ?
S1 C1 1.688(13) . ?
S1A S1B 1.03(2) . ?
S1A C1 1.668(14) . ?
S1B C1 1.683(14) . ?
S2 C2 1.754(7) . ?
S3 C3 1.747(7) . ?
S4 C4 1.751(6) . ?
O1 O1B 0.70(2) . ?
O1 O1A 0.71(2) . ?
O1 C1 1.291(13) . ?
O1A C1 1.323(13) . ?
O1A O1B 1.35(2) . ?
O1B C1 1.273(13) . ?
O2 C2 1.205(7) . ?
O3 C3 1.206(8) . ?
O4 C4 1.211(7) . ?
C1 C1A 1.490(10) . ?
C2 C1B 1.485(10) . ?
C3 C1C 1.486(10) . ?
C4 C1D 1.495(9) . ?
C1A C6A 1.365(10) . ?
C1A C2A 1.373(9) . ?
C2A C3A 1.354(10) . ?
C3A C4A 1.392(11) . ?
C4A C5A 1.346(12) . ?
C5A C6A 1.339(11) . ?
C1B C6B 1.367(10) . ?
C1B C2B 1.390(9) . ?
C2B C3B 1.360(10) . ?
C3B C4B 1.348(11) . ?
C4B C5B 1.377(12) . ?
C5B C6B 1.371(12) . ?
C1C C6C 1.361(10) . ?
C1C C2C 1.362(10) . ?
C2C C3C 1.373(10) . ?
C3C C4C 1.375(13) . ?
C4C C5C 1.338(12) . ?
C5C C6C 1.375(10) . ?
C1D C2D 1.363(8) . ?
C1D C6D 1.392(8) . ?
C2D C3D 1.356(9) . ?
C3D C4D 1.378(10) . ?
C4D C5D 1.357(10) . ?
C5D C6D 1.364(10) . ?
N1 C5 1.405(11) . ?
N1 C7 1.448(11) . ?
N1 C9 1.490(11) . ?
C5 C6 1.381(12) . ?
C7 C8 1.250(12) . ?
C9 C10 1.408(13) . ?
